data_7055038
loop_
_publ_author_name
'Keypour, Hassan'
'Shayesteh, Maryam'
'Salehzadeh, Sadegh'
'Dhers, S\'ebastien'
'Maleki, Farahnaz'
'\"Unver, H\"useyin'
'Dilek, Nefise'

_publ_section_title
;
 Probing the effect of arm length and inter- and intramolecular
 interactions in the formation of Cu(ii) complexes of Schiff base ligands
 derived from some unsymmetrical tripodal amines
;
_journal_issue 9
_journal_name_full 'New J. Chem.'
_journal_page_first 7429
_journal_paper_doi 10.1039/C5NJ01318F
_journal_volume 39
_journal_year 2015
_chemical_formula_sum 'C18 H22 Cl Cu N3 O6'
_chemical_formula_weight 475.38
_chemical_name_systematic
; 
 ? 
;
_space_group_IT_number 15
_symmetry_cell_setting monoclinic
_symmetry_space_group_name_Hall '-I 2ya'
_symmetry_space_group_name_H-M 'I 1 2/a 1'
_atom_sites_solution_hydrogens geom
_atom_sites_solution_primary direct
_atom_sites_solution_secondary difmap
_audit_creation_method SHELXL-97
_audit_update_record
;
2014-05-11 deposited with the CCDC.
2015-07-20 downloaded from the CCDC.
;
_cell_angle_alpha 90.00
_cell_angle_beta 95.766(2)
_cell_angle_gamma 90.00
_cell_formula_units_Z 8
_cell_length_a 19.0697(4)
_cell_length_b 10.6833(2)
_cell_length_c 18.9974(3)
_cell_measurement_reflns_used 7951
_cell_measurement_temperature 89(2)
_cell_measurement_theta_max 76.2540
_cell_measurement_theta_min 4.6760
_cell_volume 3850.71(12)
_computing_structure_refinement 'SHELXL-97 (Sheldrick, 1997)'
_computing_structure_solution 'SHELXS-97 (Sheldrick, 1990)'
_diffrn_ambient_temperature 89(2)
_diffrn_measured_fraction_theta_full 0.969
_diffrn_measured_fraction_theta_max 0.969
_diffrn_measurement_device_type 'SuperNova, Dual, Cu at zero, Atlas'
_diffrn_measurement_method '\w scans'
_diffrn_radiation_monochromator graphite
_diffrn_radiation_source 'fine-focus sealed tube'
_diffrn_radiation_type MoK\a
_diffrn_radiation_wavelength 0.71073
_diffrn_reflns_av_R_equivalents 0.0194
_diffrn_reflns_av_sigmaI/netI 0.0190
_diffrn_reflns_limit_h_max 19
_diffrn_reflns_limit_h_min -23
_diffrn_reflns_limit_k_max 13
_diffrn_reflns_limit_k_min -13
_diffrn_reflns_limit_l_max 23
_diffrn_reflns_limit_l_min -23
_diffrn_reflns_number 10385
_diffrn_reflns_theta_full 26.02
_diffrn_reflns_theta_max 26.02
_diffrn_reflns_theta_min 2.15
_exptl_absorpt_coefficient_mu 1.316
_exptl_absorpt_correction_T_max 0.8797
_exptl_absorpt_correction_T_min 0.7788
_exptl_absorpt_correction_type multi-scan
_exptl_absorpt_process_details 'SCALE3 ABSPACK (CrysAlisPro)'
_exptl_crystal_colour green
_exptl_crystal_density_diffrn 1.640
_exptl_crystal_density_method 'not measured'
_exptl_crystal_description block
_exptl_crystal_F_000 1960
_exptl_crystal_size_max 0.20
_exptl_crystal_size_mid 0.20
_exptl_crystal_size_min 0.10
_refine_diff_density_max 0.646
_refine_diff_density_min -1.101
_refine_diff_density_rms 0.098
_refine_ls_extinction_method none
_refine_ls_goodness_of_fit_ref 1.089
_refine_ls_hydrogen_treatment constr
_refine_ls_matrix_type full
_refine_ls_number_parameters 262
_refine_ls_number_reflns 3677
_refine_ls_number_restraints 0
_refine_ls_restrained_S_all 1.089
_refine_ls_R_factor_all 0.0404
_refine_ls_R_factor_gt 0.0382
_refine_ls_shift/su_max 0.000
_refine_ls_shift/su_mean 0.000
_refine_ls_structure_factor_coef Fsqd
_refine_ls_weighting_details 'calc w=1/[\s^2^(Fo^2^)+(0.0737P)^2^+13.2883P] where P=(Fo^2^+2Fc^2^)/3'
_refine_ls_weighting_scheme calc
_refine_ls_wR_factor_gt 0.1218
_refine_ls_wR_factor_ref 0.1244
_reflns_number_gt 3444
_reflns_number_total 3677
_reflns_threshold_expression >2sigma(I)
_cod_data_source_file c5nj01318f2.cif
_cod_data_source_block ms118
_cod_depositor_comments
;
The following automatic conversions were performed:

'_symmetry_cell_setting' value 'Monoclinic' changed to 'monoclinic'
according to
/usr/data/users/saulius/crontab/automatic-downloads/rss-feeds/RSC/lib/dictionaries/cif_core.dic
dictionary named 'cif_core.dic' version 2.4.2 from 2011-04-26.

Automatic conversion script
Id: cif_fix_values 3271 2015-04-21 07:52:19Z andrius 

 Adding full bibliography for 7055035--7055039.cif.
;
_cod_original_sg_symbol_H-M I2/a
_cod_database_code 7055038

loop_
_symmetry_equiv_pos_as_xyz
'x, y, z'
'-x+1/2, y, -z'
'x+1/2, y+1/2, z+1/2'
'-x+1, y+1/2, -z+1/2'
'-x, -y, -z'
'x-1/2, -y, z'
'-x+1/2, -y+1/2, -z+1/2'
'x, -y+1/2, z+1/2'

loop_
_atom_site_label
_atom_site_type_symbol
_atom_site_fract_x
_atom_site_fract_y
_atom_site_fract_z
_atom_site_U_iso_or_equiv
_atom_site_adp_type
_atom_site_occupancy
_atom_site_symmetry_multiplicity
_atom_site_calc_flag
_atom_site_refinement_flags
Cu1 Cu 0.692477(18) 0.26266(3) 0.118364(18) 0.01738(15) Uani 1 1 d .
C1 C 0.80983(13) 0.0993(2) 0.17906(12) 0.0109(5) Uani 1 1 d .
H1 H 0.8406 0.1542 0.1576 0.013 Uiso 1 1 calc R
C2 C 0.83724(13) -0.0070(2) 0.21303(13) 0.0130(5) Uani 1 1 d .
H2 H 0.8861 -0.0254 0.2147 0.016 Uiso 1 1 calc R
C3 C 0.79221(14) -0.0861(2) 0.24464(13) 0.0136(5) Uani 1 1 d .
H3 H 0.8098 -0.1605 0.2675 0.016 Uiso 1 1 calc R
C4 C 0.72085(14) -0.0561(2) 0.24281(13) 0.0121(5) Uani 1 1 d .
H4 H 0.6894 -0.1087 0.2650 0.015 Uiso 1 1 calc R
C5 C 0.69673(13) 0.0522(2) 0.20788(12) 0.0102(5) Uani 1 1 d .
C6 C 0.62159(13) 0.0968(2) 0.20672(13) 0.0117(5) Uani 1 1 d .
H6A H 0.5897 0.0237 0.2062 0.014 Uiso 1 1 calc R
H6B H 0.6162 0.1457 0.2501 0.014 Uiso 1 1 calc R
C7 C 0.56377(13) 0.0991(2) 0.08516(13) 0.0130(5) Uani 1 1 d .
H7A H 0.5395 0.1561 0.0495 0.016 Uiso 1 1 calc R
H7B H 0.5272 0.0483 0.1053 0.016 Uiso 1 1 calc R
C8 C 0.61171(14) 0.0116(2) 0.04798(13) 0.0142(5) Uani 1 1 d .
H8A H 0.6514 -0.0156 0.0822 0.017 Uiso 1 1 calc R
H8B H 0.5848 -0.0638 0.0314 0.017 Uiso 1 1 calc R
C9 C 0.64082(14) 0.0744(2) -0.01473(13) 0.0137(5) Uani 1 1 d .
H9A H 0.6765 0.0198 -0.0336 0.016 Uiso 1 1 calc R
H9B H 0.6024 0.0894 -0.0528 0.016 Uiso 1 1 calc R
C10 C 0.55544(13) 0.2838(2) 0.15978(13) 0.0115(5) Uani 1 1 d .
H10A H 0.5706 0.3163 0.2077 0.014 Uiso 1 1 calc R
H10B H 0.5059 0.2554 0.1589 0.014 Uiso 1 1 calc R
C11 C 0.56083(13) 0.3873(2) 0.10498(14) 0.0129(5) Uani 1 1 d .
H11A H 0.5388 0.3601 0.0581 0.015 Uiso 1 1 calc R
H11B H 0.5366 0.4639 0.1191 0.015 Uiso 1 1 calc R
C12 C 0.65917(13) 0.5219(2) 0.09103(12) 0.0102(5) Uani 1 1 d .
H12 H 0.6257 0.5877 0.0842 0.012 Uiso 1 1 calc R
C13 C 0.73293(13) 0.5528(2) 0.08808(12) 0.0092(5) Uani 1 1 d .
C14 C 0.78782(13) 0.4623(2) 0.09017(12) 0.0091(5) Uani 1 1 d .
C15 C 0.85742(13) 0.5059(3) 0.08621(13) 0.0131(5) Uani 1 1 d .
H15 H 0.8950 0.4474 0.0862 0.016 Uiso 1 1 calc R
C16 C 0.87140(14) 0.6325(3) 0.08236(14) 0.0161(5) Uani 1 1 d .
H16 H 0.9184 0.6595 0.0788 0.019 Uiso 1 1 calc R
C17 C 0.81797(15) 0.7217(3) 0.08352(14) 0.0154(5) Uani 1 1 d .
H17 H 0.8285 0.8085 0.0829 0.018 Uiso 1 1 calc R
C18 C 0.74951(14) 0.6811(2) 0.08564(13) 0.0124(5) Uani 1 1 d .
H18 H 0.7127 0.7411 0.0854 0.015 Uiso 1 1 calc R
N1 N 0.74045(11) 0.1271(2) 0.17558(10) 0.0093(4) Uani 1 1 d .
N2 N 0.60145(10) 0.1763(2) 0.14323(10) 0.0087(4) Uani 1 1 d .
N3 N 0.63609(10) 0.4117(2) 0.10228(11) 0.0095(4) Uani 1 1 d .
O1 O 0.67209(11) 0.19034(18) 0.00869(9) 0.0168(4) Uani 1 1 d .
O2 O 0.77791(9) 0.34043(16) 0.09550(9) 0.0102(4) Uani 1 1 d .
H2X H 0.6852 0.2273 -0.0276 0.012 Uiso 1 1 d .
Cl1 Cl 0.52111(3) -0.24745(5) 0.15297(3) 0.00926(17) Uani 1 1 d .
O10 O 0.47577(10) -0.14553(19) 0.16992(11) 0.0195(4) Uani 1 1 d .
O11 O 0.50907(11) -0.35472(19) 0.19619(11) 0.0226(5) Uani 1 1 d .
O12 O 0.50670(11) -0.2799(2) 0.07904(11) 0.0223(5) Uani 1 1 d .
O13 O 0.59368(10) -0.2087(2) 0.16655(11) 0.0193(4) Uani 1 1 d .

loop_
_atom_site_aniso_label
_atom_site_aniso_U_11
_atom_site_aniso_U_22
_atom_site_aniso_U_33
_atom_site_aniso_U_23
_atom_site_aniso_U_13
_atom_site_aniso_U_12
Cu1 0.0161(2) 0.0163(2) 0.0198(2) 0.00067(12) 0.00225(15) 0.00025(12)
C1 0.0110(11) 0.0123(12) 0.0091(11) -0.0025(9) -0.0004(9) -0.0005(9)
C2 0.0127(12) 0.0135(13) 0.0122(11) -0.0022(9) -0.0017(9) 0.0024(10)
C3 0.0189(13) 0.0112(12) 0.0099(11) -0.0006(9) -0.0021(9) 0.0028(10)
C4 0.0159(12) 0.0110(12) 0.0091(11) 0.0001(9) -0.0008(9) -0.0027(10)
C5 0.0130(12) 0.0109(12) 0.0064(10) -0.0016(9) 0.0000(8) -0.0008(10)
C6 0.0128(12) 0.0128(12) 0.0099(11) 0.0039(9) 0.0028(9) 0.0002(9)
C7 0.0135(12) 0.0127(13) 0.0125(11) -0.0005(9) -0.0001(9) -0.0054(10)
C8 0.0203(13) 0.0098(12) 0.0122(11) -0.0006(9) 0.0007(10) -0.0043(10)
C9 0.0189(13) 0.0104(12) 0.0119(11) -0.0025(10) 0.0021(9) -0.0052(10)
C10 0.0078(11) 0.0113(12) 0.0162(12) -0.0002(10) 0.0046(9) 0.0021(10)
C11 0.0076(11) 0.0117(12) 0.0193(12) 0.0013(10) 0.0018(9) 0.0011(9)
C12 0.0108(11) 0.0097(12) 0.0102(11) -0.0007(9) 0.0012(9) 0.0038(9)
C13 0.0102(11) 0.0098(12) 0.0078(10) -0.0004(9) 0.0015(8) 0.0007(9)
C14 0.0101(11) 0.0095(12) 0.0078(10) -0.0010(9) 0.0007(8) -0.0011(9)
C15 0.0089(11) 0.0132(12) 0.0169(12) 0.0005(10) -0.0003(9) 0.0010(10)
C16 0.0114(12) 0.0169(13) 0.0197(13) 0.0003(10) -0.0007(10) -0.0061(10)
C17 0.0195(14) 0.0088(12) 0.0176(13) -0.0001(10) 0.0003(10) -0.0044(10)
C18 0.0157(12) 0.0095(12) 0.0122(11) -0.0002(9) 0.0017(9) 0.0014(10)
N1 0.0105(10) 0.0090(10) 0.0083(9) 0.0004(8) 0.0010(7) -0.0003(8)
N2 0.0074(9) 0.0092(10) 0.0098(9) 0.0008(8) 0.0024(7) -0.0006(8)
N3 0.0071(10) 0.0107(10) 0.0106(9) -0.0006(8) 0.0011(7) 0.0006(8)
O1 0.0268(10) 0.0148(10) 0.0095(8) -0.0016(7) 0.0049(7) -0.0115(8)
O2 0.0087(8) 0.0066(8) 0.0157(8) 0.0001(7) 0.0036(6) 0.0000(7)
Cl1 0.0070(3) 0.0086(3) 0.0123(3) 0.00027(19) 0.0016(2) 0.0003(2)
O10 0.0173(10) 0.0173(10) 0.0249(10) 0.0002(8) 0.0059(8) 0.0103(8)
O11 0.0300(11) 0.0126(10) 0.0267(11) 0.0078(8) 0.0109(9) -0.0017(8)
O12 0.0257(11) 0.0268(11) 0.0136(10) -0.0050(8) -0.0017(8) 0.0016(9)
O13 0.0081(9) 0.0185(10) 0.0307(11) 0.0007(9) -0.0013(8) -0.0019(8)

loop_
_atom_type_symbol
_atom_type_description
_atom_type_scat_dispersion_real
_atom_type_scat_dispersion_imag
_atom_type_scat_source
C C 0.0033 0.0016 'International Tables Vol C Tables 4.2.6.8 and 6.1.1.4'
H H 0.0000 0.0000 'International Tables Vol C Tables 4.2.6.8 and 6.1.1.4'
N N 0.0061 0.0033 'International Tables Vol C Tables 4.2.6.8 and 6.1.1.4'
O O 0.0106 0.0060 'International Tables Vol C Tables 4.2.6.8 and 6.1.1.4'
Cl Cl 0.1484 0.1585 'International Tables Vol C Tables 4.2.6.8 and 6.1.1.4'
Cu Cu 0.3201 1.2651 'International Tables Vol C Tables 4.2.6.8 and 6.1.1.4'

loop_
_geom_angle_atom_site_label_1
_geom_angle_atom_site_label_2
_geom_angle_atom_site_label_3
_geom_angle
O2 Cu1 N3 94.54(8)
O2 Cu1 N1 94.89(8)
N3 Cu1 N1 155.64(9)
O2 Cu1 N2 179.08(8)
N3 Cu1 N2 86.37(9)
N1 Cu1 N2 84.27(8)
O2 Cu1 O1 90.62(7)
N3 Cu1 O1 95.53(8)
N1 Cu1 O1 106.77(8)
N2 Cu1 O1 89.27(7)
N1 C1 C2 121.7(2)
C1 C2 C3 118.8(2)
C2 C3 C4 119.7(2)
C5 C4 C3 118.6(2)
N1 C5 C4 121.5(2)
N1 C5 C6 115.9(2)
C4 C5 C6 122.6(2)
N2 C6 C5 111.01(19)
N2 C7 C8 114.3(2)
C9 C8 C7 112.0(2)
O1 C9 C8 108.23(19)
N2 C10 C11 109.3(2)
N3 C11 C10 106.6(2)
N3 C12 C13 124.5(2)
C18 C13 C14 119.7(2)
C18 C13 C12 116.4(2)
C14 C13 C12 123.8(2)
O2 C14 C15 118.1(2)
O2 C14 C13 124.2(2)
C15 C14 C13 117.7(2)
C16 C15 C14 120.8(2)
C15 C16 C17 121.5(2)
C18 C17 C16 118.7(2)
C17 C18 C13 121.5(2)
C5 N1 C1 119.7(2)
C5 N1 Cu1 114.31(16)
C1 N1 Cu1 125.73(17)
C6 N2 C10 112.02(19)
C6 N2 C7 110.24(19)
C10 N2 C7 109.17(19)
C6 N2 Cu1 106.58(14)
C10 N2 Cu1 103.28(15)
C7 N2 Cu1 115.42(15)
C12 N3 C11 121.5(2)
C12 N3 Cu1 126.09(17)
C11 N3 Cu1 112.36(16)
C9 O1 Cu1 128.56(15)
C14 O2 Cu1 125.17(16)
O11 Cl1 O13 109.35(13)
O11 Cl1 O12 109.71(13)
O13 Cl1 O12 109.13(13)
O11 Cl1 O10 109.79(12)
O13 Cl1 O10 109.15(12)
O12 Cl1 O10 109.70(12)

loop_
_geom_bond_atom_site_label_1
_geom_bond_atom_site_label_2
_geom_bond_distance
Cu1 O2 1.9172(17)
Cu1 N3 1.929(2)
Cu1 N1 1.979(2)
Cu1 N2 2.062(2)
Cu1 O1 2.2195(18)
C1 N1 1.351(3)
C1 C2 1.383(4)
C2 C3 1.384(4)
C3 C4 1.395(4)
C4 C5 1.389(4)
C5 N1 1.347(3)
C5 C6 1.508(3)
C6 N2 1.494(3)
C7 N2 1.502(3)
C7 C8 1.529(4)
C8 C9 1.520(3)
C9 O1 1.427(3)
C10 N2 1.497(3)
C10 C11 1.530(4)
C11 N3 1.465(3)
C12 N3 1.282(3)
C12 C13 1.451(3)
C13 C18 1.408(4)
C13 C14 1.423(3)
C14 O2 1.320(3)
C14 C15 1.416(3)
C15 C16 1.382(4)
C16 C17 1.397(4)
C17 C18 1.380(4)
Cl1 O11 1.442(2)
Cl1 O13 1.4427(19)
Cl1 O12 1.446(2)
Cl1 O10 1.4466(19)

loop_
_geom_torsion_atom_site_label_1
_geom_torsion_atom_site_label_2
_geom_torsion_atom_site_label_3
_geom_torsion_atom_site_label_4
_geom_torsion
N1 C1 C2 C3 -0.5(4)
C1 C2 C3 C4 -1.2(4)
C2 C3 C4 C5 1.1(4)
C3 C4 C5 N1 0.7(4)
C3 C4 C5 C6 -176.2(2)
N1 C5 C6 N2 28.1(3)
C4 C5 C6 N2 -154.9(2)
N2 C7 C8 C9 -89.6(3)
C7 C8 C9 O1 52.0(3)
N2 C10 C11 N3 -51.6(3)
N3 C12 C13 C18 -170.9(2)
N3 C12 C13 C14 6.7(4)
C18 C13 C14 O2 177.0(2)
C12 C13 C14 O2 -0.5(4)
C18 C13 C14 C15 -3.0(3)
C12 C13 C14 C15 179.5(2)
O2 C14 C15 C16 -178.4(2)
C13 C14 C15 C16 1.7(4)
C14 C15 C16 C17 1.2(4)
C15 C16 C17 C18 -2.7(4)
C16 C17 C18 C13 1.3(4)
C14 C13 C18 C17 1.6(4)
C12 C13 C18 C17 179.3(2)
C4 C5 N1 C1 -2.4(3)
C6 C5 N1 C1 174.7(2)
C4 C5 N1 Cu1 172.00(18)
C6 C5 N1 Cu1 -10.9(3)
C2 C1 N1 C5 2.3(4)
C2 C1 N1 Cu1 -171.38(18)
O2 Cu1 N1 C5 174.98(17)
N3 Cu1 N1 C5 62.5(3)
N2 Cu1 N1 C5 -5.39(17)
O1 Cu1 N1 C5 -92.89(17)
O2 Cu1 N1 C1 -11.1(2)
N3 Cu1 N1 C1 -123.5(2)
N2 Cu1 N1 C1 168.6(2)
O1 Cu1 N1 C1 81.1(2)
C5 C6 N2 C10 -141.9(2)
C5 C6 N2 C7 96.3(2)
C5 C6 N2 Cu1 -29.6(2)
C11 C10 N2 C6 157.4(2)
C11 C10 N2 C7 -80.2(2)
C11 C10 N2 Cu1 43.1(2)
C8 C7 N2 C6 -74.1(3)
C8 C7 N2 C10 162.4(2)
C8 C7 N2 Cu1 46.7(2)
O2 Cu1 N2 C6 43(5)
N3 Cu1 N2 C6 -137.89(16)
N1 Cu1 N2 C6 19.59(15)
O1 Cu1 N2 C6 126.52(15)
O2 Cu1 N2 C10 161(5)
N3 Cu1 N2 C10 -19.71(15)
N1 Cu1 N2 C10 137.77(15)
O1 Cu1 N2 C10 -115.30(15)
O2 Cu1 N2 C7 -80(5)
N3 Cu1 N2 C7 99.35(17)
N1 Cu1 N2 C7 -103.17(17)
O1 Cu1 N2 C7 3.77(17)
C13 C12 N3 C11 179.6(2)
C13 C12 N3 Cu1 0.4(4)
C10 C11 N3 C12 -145.8(2)
C10 C11 N3 Cu1 33.5(2)
O2 Cu1 N3 C12 -8.7(2)
N1 Cu1 N3 C12 103.8(3)
N2 Cu1 N3 C12 171.3(2)
O1 Cu1 N3 C12 -99.8(2)
O2 Cu1 N3 C11 171.98(16)
N1 Cu1 N3 C11 -75.5(3)
N2 Cu1 N3 C11 -8.01(17)
O1 Cu1 N3 C11 80.90(17)
C8 C9 O1 Cu1 8.8(3)
O2 Cu1 O1 C9 144.6(2)
N3 Cu1 O1 C9 -120.8(2)
N1 Cu1 O1 C9 49.3(2)
N2 Cu1 O1 C9 -34.5(2)
C15 C14 O2 Cu1 168.24(17)
C13 C14 O2 Cu1 -11.8(3)
N3 Cu1 O2 C14 14.26(19)
N1 Cu1 O2 C14 -143.25(19)
N2 Cu1 O2 C14 -167(26)
O1 Cu1 O2 C14 109.86(19)
